data_1556718
loop_
_publ_author_name
'G\"artner, Michael'
'Sauter, Eric'
'Nascimbeni, Giulia'
'Wiesner, Adrian'
'Kind, Martin'
'Werner, Philipp'
'Schuch, Christian'
'Abu-Husein, Tarek'
'Asyuda, Andika'
'Bats, Jan W.'
'Bolte, Michael'
'Zojer, Egbert'
'Terfort, Andreas'
'Zharnikov, Michael'

_publ_section_title
;
 Self-Assembled Monolayers with Distributed Dipole Moments Originating
 from Bipyrimidine Units
;
_journal_name_full 'The Journal of Physical Chemistry C'
_journal_paper_doi 10.1021/acs.jpcc.9b08835
_journal_year 2019
_chemical_formula_moiety 'C8 H6 N4 S'
_chemical_formula_sum 'C8 H6 N4 S'
_chemical_formula_weight 190.23
_space_group_crystal_system triclinic
_space_group_IT_number 2
_space_group_name_Hall '-P 1'
_space_group_name_H-M_alt 'P -1'
_atom_sites_solution_hydrogens mixed
_audit_creation_method SHELXL-2014/6
_cell_angle_alpha 91.928(10)
_cell_angle_beta 92.817(10)
_cell_angle_gamma 90.420(9)
_cell_formula_units_Z 2
_cell_length_a 3.8332(4)
_cell_length_b 10.1817(11)
_cell_length_c 10.3930(13)
_cell_measurement_reflns_used 3681
_cell_measurement_temperature 173(2)
_cell_measurement_theta_max 26.33
_cell_measurement_theta_min 2.76
_cell_volume 404.89(8)
_computing_cell_refinement 'X-Area (Stoe & Cie, 2001)'
_computing_data_collection 'X-Area (Stoe & Cie, 2001)'
_computing_data_reduction 'X-Area (Stoe & Cie, 2001)'
_computing_molecular_graphics 'XP in SHELXTL-Plus (Sheldrick, 2008)'
_computing_publication_material SHELXL
_computing_structure_refinement 'SHELXL-2014/6 (Sheldrick, 2014)'
_computing_structure_solution 'SHELXS (Sheldrick, 2008)'
_diffrn_ambient_temperature 173(2)
_diffrn_measured_fraction_theta_full 0.997
_diffrn_measured_fraction_theta_max 0.997
_diffrn_measurement_device_type 'STOE IPDS II two-circle-diffractometer'
_diffrn_measurement_method \w
_diffrn_radiation_type MoK\a
_diffrn_radiation_wavelength 0.71073
_diffrn_reflns_av_R_equivalents 0.0291
_diffrn_reflns_av_unetI/netI 0.0302
_diffrn_reflns_Laue_measured_fraction_full 0.997
_diffrn_reflns_Laue_measured_fraction_max 0.997
_diffrn_reflns_limit_h_max 4
_diffrn_reflns_limit_h_min -4
_diffrn_reflns_limit_k_max 12
_diffrn_reflns_limit_k_min -12
_diffrn_reflns_limit_l_max 12
_diffrn_reflns_limit_l_min -11
_diffrn_reflns_number 3681
_diffrn_reflns_point_group_measured_fraction_full 0.997
_diffrn_reflns_point_group_measured_fraction_max 0.997
_diffrn_reflns_theta_full 25.000
_diffrn_reflns_theta_max 25.897
_diffrn_reflns_theta_min 2.756
_diffrn_source 'Genix 3D I\mS microfocus X-ray source'
_exptl_absorpt_coefficient_mu 0.349
_exptl_absorpt_correction_T_max 1.000
_exptl_absorpt_correction_T_min 0.476
_exptl_absorpt_correction_type multi-scan
_exptl_absorpt_process_details 'X-Area (Stoe & Cie, 2001)'
_exptl_crystal_colour colourless
_exptl_crystal_density_diffrn 1.560
_exptl_crystal_description block
_exptl_crystal_F_000 196
_exptl_crystal_size_max 0.150
_exptl_crystal_size_mid 0.110
_exptl_crystal_size_min 0.100
_refine_diff_density_max 0.223
_refine_diff_density_min -0.285
_refine_diff_density_rms 0.057
_refine_ls_extinction_method none
_refine_ls_goodness_of_fit_ref 1.093
_refine_ls_hydrogen_treatment mixed
_refine_ls_matrix_type full
_refine_ls_number_parameters 122
_refine_ls_number_reflns 1579
_refine_ls_number_restraints 0
_refine_ls_restrained_S_all 1.093
_refine_ls_R_factor_all 0.0423
_refine_ls_R_factor_gt 0.0375
_refine_ls_shift/su_max 0.000
_refine_ls_shift/su_mean 0.000
_refine_ls_structure_factor_coef Fsqd
_refine_ls_weighting_details 'w=1/[\s^2^(Fo^2^)+(0.0595P)^2^+0.1176P] where P=(Fo^2^+2Fc^2^)/3'
_refine_ls_weighting_scheme calc
_refine_ls_wR_factor_gt 0.0997
_refine_ls_wR_factor_ref 0.1022
_reflns_Friedel_coverage 0.000
_reflns_number_gt 1425
_reflns_number_total 1579
_reflns_threshold_expression 'I > 2\s(I)'
_cod_data_source_file jp9b08835_si_003.cif
_cod_data_source_block te72
_cod_database_code 1556718
_shelx_space_group_comment
; 
The symmetry employed for this shelxl refinement is uniquely defined 
by the following loop, which should always be used as a source of 
symmetry information in preference to the above space-group names. 
They are only intended as comments. 
;
_shelx_estimated_absorpt_t_min 0.950
_shelx_estimated_absorpt_t_max 0.966
_shelxl_version_number 2014/6

loop_
_space_group_symop_operation_xyz
'x, y, z'
'-x, -y, -z'

loop_
_atom_site_label
_atom_site_type_symbol
_atom_site_fract_x
_atom_site_fract_y
_atom_site_fract_z
_atom_site_U_iso_or_equiv
_atom_site_adp_type
_atom_site_occupancy
_atom_site_site_symmetry_order
_atom_site_calc_flag
_atom_site_refinement_flags_posn
_atom_site_refinement_flags_adp
S1 S 0.79920(12) 0.87122(4) 0.39895(5) 0.03312(19) Uani 1 1 d . .
H1 H 0.606(7) 0.946(3) 0.336(3) 0.060(8) Uiso 1 1 d . .
C1 C 0.6560(4) 0.71779(16) 0.33411(17) 0.0248(4) Uani 1 1 d . .
C2 C 0.7627(5) 0.60573(17) 0.39838(17) 0.0259(4) Uani 1 1 d . .
H2 H 0.9009 0.6163 0.4765 0.031 Uiso 1 1 calc R U
N3 N 0.6788(4) 0.48430(14) 0.35471(14) 0.0252(3) Uani 1 1 d . .
C4 C 0.4811(4) 0.47429(16) 0.24509(16) 0.0228(4) Uani 1 1 d . .
N5 N 0.3634(4) 0.57479(14) 0.17543(14) 0.0254(3) Uani 1 1 d . .
C6 C 0.4529(5) 0.69527(17) 0.22032(17) 0.0262(4) Uani 1 1 d . .
H6 H 0.3753 0.7686 0.1729 0.031 Uiso 1 1 calc R U
C11 C 0.3858(4) 0.33885(16) 0.19873(16) 0.0240(4) Uani 1 1 d . .
C12 C 0.4809(5) 0.23073(17) 0.27031(18) 0.0290(4) Uani 1 1 d . .
H12 H 0.6072 0.2451 0.3506 0.035 Uiso 1 1 calc R U
N13 N 0.4020(5) 0.10762(14) 0.23080(16) 0.0334(4) Uani 1 1 d . .
C14 C 0.2246(5) 0.09410(18) 0.11801(19) 0.0322(4) Uani 1 1 d . .
H14 H 0.1682 0.0066 0.0892 0.039 Uiso 1 1 calc R U
N15 N 0.1170(4) 0.18817(15) 0.04090(16) 0.0328(4) Uani 1 1 d . .
C16 C 0.1991(5) 0.31138(17) 0.08235(18) 0.0276(4) Uani 1 1 d . .
H16 H 0.1274 0.3823 0.0305 0.033 Uiso 1 1 calc R U

loop_
_atom_site_aniso_label
_atom_site_aniso_U_11
_atom_site_aniso_U_22
_atom_site_aniso_U_33
_atom_site_aniso_U_23
_atom_site_aniso_U_13
_atom_site_aniso_U_12
S1 0.0359(3) 0.0201(2) 0.0419(3) 0.00007(18) -0.0117(2) -0.00184(17)
C1 0.0232(8) 0.0223(8) 0.0289(9) 0.0017(7) 0.0009(7) -0.0005(6)
C2 0.0261(9) 0.0242(8) 0.0267(9) 0.0010(7) -0.0045(7) -0.0003(6)
N3 0.0278(7) 0.0218(7) 0.0257(8) 0.0031(6) -0.0033(6) 0.0005(6)
C4 0.0219(8) 0.0239(8) 0.0226(8) 0.0020(6) 0.0009(6) 0.0008(6)
N5 0.0282(8) 0.0234(7) 0.0244(7) 0.0034(6) -0.0020(6) 0.0012(6)
C6 0.0278(9) 0.0236(8) 0.0274(9) 0.0049(7) -0.0009(7) 0.0028(6)
C11 0.0241(8) 0.0231(8) 0.0248(8) 0.0022(7) 0.0011(7) 0.0004(6)
C12 0.0329(9) 0.0250(8) 0.0283(9) 0.0027(7) -0.0065(7) -0.0019(7)
N13 0.0412(9) 0.0222(7) 0.0358(9) 0.0037(6) -0.0084(7) -0.0015(6)
C14 0.0368(10) 0.0256(9) 0.0331(10) -0.0034(7) -0.0065(8) -0.0034(7)
N15 0.0392(9) 0.0273(8) 0.0309(8) -0.0013(6) -0.0062(7) -0.0015(7)
C16 0.0304(9) 0.0253(8) 0.0268(9) 0.0018(7) -0.0024(7) 0.0010(7)

loop_
_atom_type_symbol
_atom_type_description
_atom_type_scat_dispersion_real
_atom_type_scat_dispersion_imag
_atom_type_scat_source
C C 0.0033 0.0016 'International Tables Vol C Tables 4.2.6.8 and 6.1.1.4'
H H 0.0000 0.0000 'International Tables Vol C Tables 4.2.6.8 and 6.1.1.4'
N N 0.0061 0.0033 'International Tables Vol C Tables 4.2.6.8 and 6.1.1.4'
S S 0.1246 0.1234 'International Tables Vol C Tables 4.2.6.8 and 6.1.1.4'

loop_
_geom_angle_atom_site_label_1
_geom_angle_atom_site_label_2
_geom_angle_atom_site_label_3
_geom_angle
C1 S1 H1 100.6(13)
C6 C1 C2 115.68(15)
C6 C1 S1 126.27(13)
C2 C1 S1 118.00(13)
N3 C2 C1 122.75(16)
N3 C2 H2 118.6
C1 C2 H2 118.6
C2 N3 C4 116.49(15)
N3 C4 N5 125.91(16)
N3 C4 C11 115.88(15)
N5 C4 C11 118.21(15)
C6 N5 C4 116.58(15)
N5 C6 C1 122.59(16)
N5 C6 H6 118.7
C1 C6 H6 118.7
C12 C11 C16 115.95(16)
C12 C11 C4 121.14(16)
C16 C11 C4 122.91(15)
N13 C12 C11 122.61(17)
N13 C12 H12 118.7
C11 C12 H12 118.7
C14 N13 C12 115.78(16)
N15 C14 N13 127.69(17)
N15 C14 H14 116.2
N13 C14 H14 116.2
C14 N15 C16 115.62(16)
N15 C16 C11 122.33(16)
N15 C16 H16 118.8
C11 C16 H16 118.8

loop_
_geom_bond_atom_site_label_1
_geom_bond_atom_site_label_2
_geom_bond_distance
S1 C1 1.7539(17)
S1 H1 1.25(3)
C1 C6 1.395(3)
C1 C2 1.395(2)
C2 N3 1.334(2)
C2 H2 0.9500
N3 C4 1.338(2)
C4 N5 1.341(2)
C4 C11 1.482(2)
N5 C6 1.334(2)
C6 H6 0.9500
C11 C12 1.390(2)
C11 C16 1.394(2)
C12 N13 1.334(2)
C12 H12 0.9500
N13 C14 1.328(3)
C14 N15 1.325(2)
C14 H14 0.9500
N15 C16 1.343(2)
C16 H16 0.9500

loop_
_geom_hbond_atom_site_label_D
_geom_hbond_atom_site_label_H
_geom_hbond_atom_site_label_A
_geom_hbond_distance_DH
_geom_hbond_distance_HA
_geom_hbond_distance_DA
_geom_hbond_angle_DHA
_geom_hbond_site_symmetry_A
S1 H1 N13 1.25(3) 2.14(3) 3.3528(17) 164(2) 1_565
C2 H2 N3 0.95 2.57 3.414(2) 148.6 2_766
C14 H14 N15 0.95 2.57 3.481(2) 160.9 2

loop_
_geom_torsion_atom_site_label_1
_geom_torsion_atom_site_label_2
_geom_torsion_atom_site_label_3
_geom_torsion_atom_site_label_4
_geom_torsion
C6 C1 C2 N3 0.2(3)
S1 C1 C2 N3 -177.56(13)
C1 C2 N3 C4 -0.6(3)
C2 N3 C4 N5 0.6(3)
C2 N3 C4 C11 -179.17(14)
N3 C4 N5 C6 0.0(3)
C11 C4 N5 C6 179.71(14)
C4 N5 C6 C1 -0.5(3)
C2 C1 C6 N5 0.4(3)
S1 C1 C6 N5 177.93(13)
N3 C4 C11 C12 3.7(3)
N5 C4 C11 C12 -176.02(16)
N3 C4 C11 C16 -176.04(16)
N5 C4 C11 C16 4.2(3)
C16 C11 C12 N13 0.4(3)
C4 C11 C12 N13 -179.40(16)
C11 C12 N13 C14 -0.1(3)
C12 N13 C14 N15 -0.2(3)
N13 C14 N15 C16 0.2(3)
C14 N15 C16 C11 0.1(3)
C12 C11 C16 N15 -0.4(3)
C4 C11 C16 N15 179.41(16)
